data_2232393
loop_
_publ_author_name
'Xiao, Zuo-an'
'Gao, Tao'
'Huang, Fa-jun'
'Jiang, Ting-ting'

_publ_section_title
;
 4-[1-(4-Hydroxy-3-methoxybenzyl)-1<i>H</i>-benzimidazol-2-yl]-2-methoxyphenol
;
_journal_coeditor_code LH5356
_journal_issue 11
_journal_name_full 'Acta Crystallographica Section E'
_journal_page_first o3087
_journal_paper_doi 10.1107/S1600536811043935
_journal_volume 67
_journal_year 2011
_chemical_formula_iupac 'C22 H20 N2 O4'
_chemical_formula_moiety 'C22 H20 N2 O4'
_chemical_formula_sum 'C22 H20 N2 O4'
_chemical_formula_weight 376.40
_chemical_name_systematic
;
4-[1-(4-Hydroxy-3-methoxybenzyl)-1<i>H</i>-benzimidazol-2-yl]-2-methoxyphenol
;
_space_group_IT_number 14
_symmetry_cell_setting monoclinic
_symmetry_space_group_name_Hall '-P 2ybc'
_symmetry_space_group_name_H-M 'P 1 21/c 1'
_atom_sites_solution_hydrogens geom
_atom_sites_solution_primary direct
_atom_sites_solution_secondary difmap
_audit_creation_method SHELXL-97
_cell_angle_alpha 90.00
_cell_angle_beta 95.133(2)
_cell_angle_gamma 90.00
_cell_formula_units_Z 4
_cell_length_a 7.9717(9)
_cell_length_b 16.4327(19)
_cell_length_c 14.3560(16)
_cell_measurement_reflns_used 5118
_cell_measurement_temperature 298(2)
_cell_measurement_theta_max 27.74
_cell_measurement_theta_min 2.48
_cell_volume 1873.0(4)
_computing_cell_refinement 'SAINT (Bruker, 2001)'
_computing_data_collection 'SMART (Bruker, 2001)'
_computing_data_reduction 'SAINT (Bruker, 2001)'
_computing_molecular_graphics 'PLATON (Spek, 2009)'
_computing_publication_material 'SHELXTL (Sheldrick, 2008)'
_computing_structure_refinement 'SHELXL97 (Sheldrick, 2008)'
_computing_structure_solution 'SHELXS97 (Sheldrick, 2008)'
_diffrn_ambient_temperature 298(2)
_diffrn_measured_fraction_theta_full 0.992
_diffrn_measured_fraction_theta_max 0.992
_diffrn_measurement_device_type 'Bruker SMART CCD'
_diffrn_measurement_method '\f and \w'
_diffrn_radiation_monochromator graphite
_diffrn_radiation_source 'fine-focus sealed tube'
_diffrn_radiation_type MoK\a
_diffrn_radiation_wavelength 0.71073
_diffrn_reflns_av_R_equivalents 0.0641
_diffrn_reflns_av_sigmaI/netI 0.0432
_diffrn_reflns_limit_h_max 9
_diffrn_reflns_limit_h_min -10
_diffrn_reflns_limit_k_max 21
_diffrn_reflns_limit_k_min -21
_diffrn_reflns_limit_l_max 19
_diffrn_reflns_limit_l_min -17
_diffrn_reflns_number 14067
_diffrn_reflns_theta_full 28.30
_diffrn_reflns_theta_max 28.30
_diffrn_reflns_theta_min 1.89
_exptl_absorpt_coefficient_mu 0.093
_exptl_absorpt_correction_T_max 0.9828
_exptl_absorpt_correction_T_min 0.9660
_exptl_absorpt_correction_type multi-scan
_exptl_absorpt_process_details '(SADABS; Sheldrick, 1996)'
_exptl_crystal_colour yellow
_exptl_crystal_density_diffrn 1.335
_exptl_crystal_density_method 'not measured'
_exptl_crystal_description block
_exptl_crystal_F_000 792
_exptl_crystal_size_max 0.20
_exptl_crystal_size_mid 0.20
_exptl_crystal_size_min 0.20
_refine_diff_density_max 0.304
_refine_diff_density_min -0.225
_refine_ls_extinction_method none
_refine_ls_goodness_of_fit_ref 1.058
_refine_ls_hydrogen_treatment mixed
_refine_ls_matrix_type full
_refine_ls_number_parameters 261
_refine_ls_number_reflns 4625
_refine_ls_number_restraints 0
_refine_ls_restrained_S_all 1.058
_refine_ls_R_factor_all 0.0708
_refine_ls_R_factor_gt 0.0579
_refine_ls_shift/su_max 0.001
_refine_ls_shift/su_mean 0.000
_refine_ls_structure_factor_coef Fsqd
_refine_ls_weighting_details 'calc w=1/[\s^2^(Fo^2^)+(0.0713P)^2^+0.3997P] where P=(Fo^2^+2Fc^2^)/3'
_refine_ls_weighting_scheme calc
_refine_ls_wR_factor_gt 0.1455
_refine_ls_wR_factor_ref 0.1544
_reflns_number_gt 3718
_reflns_number_total 4625
_reflns_threshold_expression I>2\s(I)
_cod_data_source_file lh5356.cif
_cod_data_source_block I
_cod_original_sg_symbol_H-M 'P 21/c'
_cod_database_code 2232393
_cod_database_fobs_code 2232393

loop_
_symmetry_equiv_pos_as_xyz
'x, y, z'
'-x, y+1/2, -z+1/2'
'-x, -y, -z'
'x, -y-1/2, z-1/2'

loop_
_atom_site_type_symbol
_atom_site_label
_atom_site_fract_x
_atom_site_fract_y
_atom_site_fract_z
_atom_site_U_iso_or_equiv
_atom_site_adp_type
_atom_site_calc_flag
_atom_site_refinement_flags
_atom_site_occupancy
_atom_site_symmetry_multiplicity
C C1 0.6594(2) 0.37261(10) 0.41671(11) 0.0434(4) Uani d . 1 1
C C2 0.4947(2) 0.34793(10) 0.39288(11) 0.0402(4) Uani d . 1 1
C C3 0.3707(3) 0.40430(12) 0.36173(13) 0.0558(5) Uani d . 1 1
H H3 0.2600 0.3884 0.3457 0.067 Uiso calc R 1 1
C C4 0.4192(4) 0.48403(13) 0.35583(16) 0.0709(7) Uani d . 1 1
H H4 0.3397 0.5228 0.3348 0.085 Uiso calc R 1 1
C C5 0.5838(4) 0.50832(13) 0.38041(17) 0.0763(7) Uani d . 1 1
H H5 0.6112 0.5631 0.3757 0.092 Uiso calc R 1 1
C C6 0.7085(3) 0.45372(12) 0.41172(15) 0.0635(6) Uani d . 1 1
H H6 0.8186 0.4702 0.4285 0.076 Uiso calc R 1 1
C C7 0.63537(19) 0.23907(9) 0.43023(10) 0.0346(3) Uani d . 1 1
C C8 0.67801(19) 0.15292(9) 0.44647(10) 0.0358(3) Uani d . 1 1
C C9 0.6102(2) 0.09509(10) 0.38356(11) 0.0414(4) Uani d . 1 1
H H9 0.5444 0.1114 0.3301 0.050 Uiso calc R 1 1
C C10 0.6401(2) 0.01332(10) 0.40007(12) 0.0448(4) Uani d . 1 1
H H10 0.5953 -0.0251 0.3572 0.054 Uiso calc R 1 1
C C11 0.7358(2) -0.01188(10) 0.47960(11) 0.0398(4) Uani d . 1 1
C C12 0.8042(2) 0.04607(10) 0.54392(11) 0.0378(4) Uani d . 1 1
C C13 0.7768(2) 0.12775(10) 0.52693(11) 0.0380(4) Uani d . 1 1
H H13 0.8239 0.1662 0.5690 0.046 Uiso calc R 1 1
C C14 0.9622(3) 0.06781(14) 0.69039(15) 0.0690(6) Uani d . 1 1
H H14A 1.0387 0.1045 0.6640 0.104 Uiso calc R 1 1
H H14B 1.0213 0.0374 0.7402 0.104 Uiso calc R 1 1
H H14C 0.8729 0.0983 0.7145 0.104 Uiso calc R 1 1
C C15 0.9316(2) 0.29712(12) 0.45926(12) 0.0464(4) Uani d . 1 1
H H15A 0.9819 0.3390 0.4232 0.056 Uiso calc R 1 1
H H15B 0.9686 0.2449 0.4371 0.056 Uiso calc R 1 1
C C16 0.9974(2) 0.30661(9) 0.56100(11) 0.0378(4) Uani d . 1 1
C C17 1.1623(2) 0.28316(10) 0.58622(11) 0.0388(4) Uani d . 1 1
H H17 1.2285 0.2639 0.5409 0.047 Uiso calc R 1 1
C C18 1.2289(2) 0.28829(10) 0.67832(11) 0.0378(3) Uani d . 1 1
C C19 1.1305(2) 0.31602(9) 0.74762(11) 0.0366(3) Uani d . 1 1
C C20 0.9677(2) 0.34072(12) 0.72206(12) 0.0474(4) Uani d . 1 1
H H20 0.9015 0.3604 0.7672 0.057 Uiso calc R 1 1
C C21 0.9017(2) 0.33641(12) 0.62925(13) 0.0480(4) Uani d . 1 1
H H21 0.7920 0.3538 0.6128 0.058 Uiso calc R 1 1
C C22 1.4913(2) 0.22847(16) 0.65140(15) 0.0648(6) Uani d . 1 1
H H22A 1.4335 0.1811 0.6261 0.097 Uiso calc R 1 1
H H22B 1.5945 0.2124 0.6861 0.097 Uiso calc R 1 1
H H22C 1.5159 0.2640 0.6013 0.097 Uiso calc R 1 1
N N1 0.74880(17) 0.30206(8) 0.44092(10) 0.0397(3) Uani d . 1 1
N N2 0.48213(17) 0.26436(8) 0.40272(9) 0.0383(3) Uani d . 1 1
O O1 0.76267(19) -0.09254(7) 0.49438(9) 0.0544(4) Uani d . 1 1
H H1A 0.804(3) -0.1004(16) 0.550(2) 0.082 Uiso d . 1 1
O O2 0.89395(17) 0.01375(7) 0.62064(9) 0.0531(3) Uani d . 1 1
O O3 1.38974(16) 0.26905(11) 0.71051(9) 0.0636(4) Uani d . 1 1
O O4 1.19250(16) 0.31888(8) 0.83918(8) 0.0454(3) Uani d . 1 1
H H4A 1.291(3) 0.2940(14) 0.8496(17) 0.068 Uiso d . 1 1

loop_
_atom_site_aniso_label
_atom_site_aniso_U_11
_atom_site_aniso_U_22
_atom_site_aniso_U_33
_atom_site_aniso_U_12
_atom_site_aniso_U_13
_atom_site_aniso_U_23
C1 0.0577(10) 0.0391(9) 0.0322(8) 0.0003(7) -0.0019(7) -0.0008(6)
C2 0.0504(9) 0.0387(8) 0.0303(7) 0.0052(7) -0.0021(6) -0.0002(6)
C3 0.0647(12) 0.0525(11) 0.0487(10) 0.0180(9) -0.0039(9) 0.0068(8)
C4 0.1036(19) 0.0459(11) 0.0609(13) 0.0260(12) -0.0050(12) 0.0066(9)
C5 0.128(2) 0.0345(10) 0.0656(14) 0.0008(12) 0.0037(14) 0.0063(9)
C6 0.0835(15) 0.0465(11) 0.0597(12) -0.0137(10) 0.0017(11) -0.0027(9)
C7 0.0386(8) 0.0384(8) 0.0260(7) 0.0014(6) -0.0018(6) -0.0012(6)
C8 0.0375(8) 0.0373(8) 0.0319(7) 0.0048(6) -0.0003(6) 0.0000(6)
C9 0.0462(9) 0.0437(9) 0.0324(8) 0.0032(7) -0.0064(6) 0.0004(6)
C10 0.0551(10) 0.0415(9) 0.0362(8) -0.0009(7) -0.0046(7) -0.0055(7)
C11 0.0469(9) 0.0351(8) 0.0375(8) 0.0044(7) 0.0043(7) 0.0005(6)
C12 0.0388(8) 0.0420(8) 0.0317(8) 0.0055(6) -0.0017(6) 0.0027(6)
C13 0.0409(9) 0.0385(8) 0.0337(8) 0.0038(6) -0.0030(6) -0.0031(6)
C14 0.0909(16) 0.0644(13) 0.0461(11) 0.0108(11) -0.0258(11) 0.0005(9)
C15 0.0391(9) 0.0624(11) 0.0371(9) -0.0039(7) 0.0004(7) -0.0058(8)
C16 0.0365(8) 0.0377(8) 0.0382(8) -0.0044(6) -0.0021(6) -0.0050(6)
C17 0.0375(8) 0.0442(9) 0.0349(8) -0.0002(7) 0.0043(6) -0.0060(6)
C18 0.0344(8) 0.0421(8) 0.0365(8) 0.0009(6) 0.0006(6) -0.0033(6)
C19 0.0401(8) 0.0342(8) 0.0353(8) -0.0015(6) 0.0018(6) -0.0065(6)
C20 0.0415(9) 0.0594(11) 0.0414(9) 0.0091(8) 0.0049(7) -0.0131(8)
C21 0.0344(8) 0.0615(11) 0.0469(10) 0.0080(8) -0.0029(7) -0.0096(8)
C22 0.0434(11) 0.0933(16) 0.0573(12) 0.0176(10) 0.0016(9) -0.0170(11)
N1 0.0397(7) 0.0421(7) 0.0359(7) -0.0014(5) -0.0052(5) -0.0024(5)
N2 0.0401(7) 0.0391(7) 0.0341(7) 0.0040(5) -0.0048(5) 0.0033(5)
O1 0.0800(10) 0.0352(6) 0.0460(7) 0.0036(6) -0.0051(7) 0.0024(5)
O2 0.0673(8) 0.0450(7) 0.0432(7) 0.0066(6) -0.0160(6) 0.0057(5)
O3 0.0439(7) 0.1088(12) 0.0369(7) 0.0244(7) -0.0025(5) -0.0126(7)
O4 0.0447(7) 0.0573(8) 0.0335(6) 0.0082(5) 0.0000(5) -0.0089(5)

loop_
_atom_type_symbol
_atom_type_description
_atom_type_scat_dispersion_real
_atom_type_scat_dispersion_imag
_atom_type_scat_source
C C 0.0033 0.0016 'International Tables Vol C Tables 4.2.6.8 and 6.1.1.4'
H H 0.0000 0.0000 'International Tables Vol C Tables 4.2.6.8 and 6.1.1.4'
N N 0.0061 0.0033 'International Tables Vol C Tables 4.2.6.8 and 6.1.1.4'
O O 0.0106 0.0060 'International Tables Vol C Tables 4.2.6.8 and 6.1.1.4'

loop_
_geom_angle_atom_site_label_1
_geom_angle_atom_site_label_2
_geom_angle_atom_site_label_3
_geom_angle
C2 C1 N1 105.72(14)
C2 C1 C6 122.08(17)
N1 C1 C6 132.19(18)
N2 C2 C1 109.87(14)
N2 C2 C3 129.36(17)
C1 C2 C3 120.74(17)
C4 C3 C2 117.3(2)
C4 C3 H3 121.4
C2 C3 H3 121.4
C3 C4 C5 121.7(2)
C3 C4 H4 119.2
C5 C4 H4 119.2
C6 C5 C4 122.1(2)
C6 C5 H5 118.9
C4 C5 H5 118.9
C5 C6 C1 116.1(2)
C5 C6 H6 121.9
C1 C6 H6 121.9
N2 C7 N1 112.29(14)
N2 C7 C8 123.14(14)
N1 C7 C8 124.57(14)
C9 C8 C13 119.48(15)
C9 C8 C7 119.06(13)
C13 C8 C7 121.35(14)
C10 C9 C8 120.24(14)
C10 C9 H9 119.9
C8 C9 H9 119.9
C11 C10 C9 120.55(15)
C11 C10 H10 119.7
C9 C10 H10 119.7
O1 C11 C10 119.40(15)
O1 C11 C12 120.92(14)
C10 C11 C12 119.67(15)
O2 C12 C13 125.79(14)
O2 C12 C11 114.31(14)
C13 C12 C11 119.90(14)
C12 C13 C8 120.15(14)
C12 C13 H13 119.9
C8 C13 H13 119.9
O2 C14 H14A 109.5
O2 C14 H14B 109.5
H14A C14 H14B 109.5
O2 C14 H14C 109.5
H14A C14 H14C 109.5
H14B C14 H14C 109.5
N1 C15 C16 114.96(14)
N1 C15 H15A 108.5
C16 C15 H15A 108.5
N1 C15 H15B 108.5
C16 C15 H15B 108.5
H15A C15 H15B 107.5
C21 C16 C17 118.88(15)
C21 C16 C15 123.63(15)
C17 C16 C15 117.49(15)
C18 C17 C16 120.46(15)
C18 C17 H17 119.8
C16 C17 H17 119.8
O3 C18 C17 125.46(15)
O3 C18 C19 113.94(14)
C17 C18 C19 120.59(14)
O4 C19 C20 119.87(15)
O4 C19 C18 121.33(14)
C20 C19 C18 118.80(15)
C19 C20 C21 120.45(16)
C19 C20 H20 119.8
C21 C20 H20 119.8
C16 C21 C20 120.77(15)
C16 C21 H21 119.6
C20 C21 H21 119.6
O3 C22 H22A 109.5
O3 C22 H22B 109.5
H22A C22 H22B 109.5
O3 C22 H22C 109.5
H22A C22 H22C 109.5
H22B C22 H22C 109.5
C7 N1 C1 106.44(13)
C7 N1 C15 127.93(14)
C1 N1 C15 124.98(14)
C7 N2 C2 105.67(13)
C11 O1 H1A 109.8(18)
C12 O2 C14 117.93(14)
C18 O3 C22 119.05(14)
C19 O4 H4A 112.7(16)

loop_
_geom_bond_atom_site_label_1
_geom_bond_atom_site_label_2
_geom_bond_distance
C1 C2 1.388(2)
C1 N1 1.389(2)
C1 C6 1.393(3)
C2 N2 1.385(2)
C2 C3 1.398(2)
C3 C4 1.371(3)
C3 H3 0.9300
C4 C5 1.386(4)
C4 H4 0.9300
C5 C6 1.384(3)
C5 H5 0.9300
C6 H6 0.9300
C7 N2 1.3171(19)
C7 N1 1.374(2)
C7 C8 1.470(2)
C8 C9 1.387(2)
C8 C13 1.401(2)
C9 C10 1.381(2)
C9 H9 0.9300
C10 C11 1.379(2)
C10 H10 0.9300
C11 O1 1.3564(19)
C11 C12 1.402(2)
C12 O2 1.3659(18)
C12 C13 1.378(2)
C13 H13 0.9300
C14 O2 1.411(2)
C14 H14A 0.9600
C14 H14B 0.9600
C14 H14C 0.9600
C15 N1 1.460(2)
C15 C16 1.515(2)
C15 H15A 0.9700
C15 H15B 0.9700
C16 C21 1.384(2)
C16 C17 1.386(2)
C17 C18 1.383(2)
C17 H17 0.9300
C18 O3 1.361(2)
C18 C19 1.397(2)
C19 O4 1.3630(19)
C19 C20 1.378(2)
C20 C21 1.390(2)
C20 H20 0.9300
C21 H21 0.9300
C22 O3 1.394(2)
C22 H22A 0.9600
C22 H22B 0.9600
C22 H22C 0.9600
O1 H1A 0.85(3)
O4 H4A 0.89(2)

loop_
_geom_hbond_atom_site_label_D
_geom_hbond_atom_site_label_H
_geom_hbond_atom_site_label_A
_geom_hbond_site_symmetry_A
_geom_hbond_distance_DH
_geom_hbond_distance_HA
_geom_hbond_distance_DA
_geom_hbond_angle_DHA
O4 H4A O3 . 0.89(2) 2.25(2) 2.6598(18) 108.0(18)
O1 H1A O2 . 0.85(3) 2.22(3) 2.6631(18) 113(2)
O4 H4A N2 4_666 0.89(2) 1.90(2) 2.7671(18) 165(2)
O1 H1A O4 2_746 0.85(3) 2.07(3) 2.7934(17) 143(2)
C15 H15B O4 4_565 0.97 2.59 3.402(2) 141.3

loop_
_cod_related_entry_id
_cod_related_entry_database
_cod_related_entry_code
1 ChemSpider 11723500
